data_1572711
loop_
_publ_author_name
'Wang, Yafu'
'Zeng, Zhaopeng'
'Luo, Shuchang'
'Guo, Yan'
'Liu, Xiangyu'

_publ_section_title
;
 Enhancing the single-molecule magnetic performance of &#x3b2;-diketonate
 Dy(III) complexes by modulating the coordination microenvironment and
 magnetic interaction: from a mononuclear to a dinuclear structure.
;
_journal_issue 42
_journal_name_full 'Dalton transactions (Cambridge, England : 2003)'
_journal_page_first 17272
_journal_page_last 17280
_journal_paper_doi 10.1039/d4dt02179g
_journal_volume 53
_journal_year 2024
_chemical_formula_moiety 'C43 H48 Dy N2 O6'
_chemical_formula_sum 'C43 H48 Dy N2 O6'
_chemical_formula_weight 851.33
_space_group_crystal_system triclinic
_space_group_IT_number 2
_space_group_name_Hall '-P 1'
_space_group_name_H-M_alt 'P -1'
_atom_sites_solution_hydrogens geom
_atom_sites_solution_primary dual
_audit_creation_date 2021-09-17
_audit_creation_method
;
Olex2 1.5
(compiled 2021.08.20 svn.r13c46975 for OlexSys, GUI svn.r6396)
;
_audit_update_record
;
2024-04-01 deposited with the CCDC.	2024-09-27 downloaded from the CCDC.
;
_cell_angle_alpha 104.710(4)
_cell_angle_beta 90.508(4)
_cell_angle_gamma 116.886(4)
_cell_formula_units_Z 2
_cell_length_a 12.4689(18)
_cell_length_b 12.5848(17)
_cell_length_c 15.1880(18)
_cell_measurement_reflns_used 9042
_cell_measurement_temperature 300.0
_cell_measurement_theta_max 51.316
_cell_measurement_theta_min 6.245
_cell_volume 2034.7(5)
_computing_cell_refinement 'SAINT V8.40A (Bruker, 2019)'
_computing_data_reduction 'SAINT V8.40A (Bruker, 2019)'
_computing_molecular_graphics 'Olex2 1.5 (Dolomanov et al., 2009)'
_computing_publication_material 'Olex2 1.5 (Dolomanov et al., 2009)'
_computing_structure_refinement 'XL  (Sheldrick, 2008)'
_computing_structure_solution 'SHELXT 2018/2 (Sheldrick, 2018)'
_diffrn_ambient_temperature 300.0
_diffrn_measured_fraction_theta_full 0.988
_diffrn_measured_fraction_theta_max 0.976
_diffrn_measurement_device_type 'Bruker APEX-III CMOS'
_diffrn_measurement_method 'phi and omega scans'
_diffrn_radiation_monochromator graphite
_diffrn_radiation_type MoK\a
_diffrn_radiation_wavelength 0.71073
_diffrn_reflns_av_R_equivalents 0.0266
_diffrn_reflns_av_unetI/netI 0.0218
_diffrn_reflns_Laue_measured_fraction_full 0.988
_diffrn_reflns_Laue_measured_fraction_max 0.976
_diffrn_reflns_limit_h_max 15
_diffrn_reflns_limit_h_min -15
_diffrn_reflns_limit_k_max 15
_diffrn_reflns_limit_k_min -15
_diffrn_reflns_limit_l_max 18
_diffrn_reflns_limit_l_min -18
_diffrn_reflns_number 32561
_diffrn_reflns_point_group_measured_fraction_full 0.988
_diffrn_reflns_point_group_measured_fraction_max 0.976
_diffrn_reflns_theta_full 25.242
_diffrn_reflns_theta_max 25.728
_diffrn_reflns_theta_min 2.155
_diffrn_source_current 1.4
_diffrn_source_power 0.07
_diffrn_source_voltage 50.0
_exptl_absorpt_coefficient_mu 1.883
_exptl_absorpt_correction_T_max 0.7453
_exptl_absorpt_correction_T_min 0.6924
_exptl_absorpt_correction_type multi-scan
_exptl_crystal_density_diffrn 1.390
_exptl_crystal_description block
_exptl_crystal_F_000 868
_refine_diff_density_max 0.328
_refine_diff_density_min -0.265
_refine_diff_density_rms 0.050
_refine_ls_extinction_method none
_refine_ls_goodness_of_fit_ref 1.074
_refine_ls_hydrogen_treatment constr
_refine_ls_matrix_type full
_refine_ls_number_parameters 571
_refine_ls_number_reflns 7586
_refine_ls_number_restraints 304
_refine_ls_restrained_S_all 1.099
_refine_ls_R_factor_all 0.0240
_refine_ls_R_factor_gt 0.0209
_refine_ls_shift/su_max 0.003
_refine_ls_shift/su_mean 0.000
_refine_ls_structure_factor_coef Fsqd
_refine_ls_weighting_details 'w=1/[\s^2^(Fo^2^)+(0.0238P)^2^+0.7927P] where P=(Fo^2^+2Fc^2^)/3'
_refine_ls_weighting_scheme calc
_refine_ls_wR_factor_gt 0.0496
_refine_ls_wR_factor_ref 0.0512
_reflns_Friedel_coverage 0.000
_reflns_number_gt 6979
_reflns_number_total 7586
_reflns_threshold_expression 'I > 2\s(I)'
_cod_data_source_file d4dt02179g2.cif
_cod_data_source_block qyy19-1
_cod_depositor_comments 'Adding full bibliography for 1572711--1572713.cif.'
_cod_database_code 1572711
_shelx_shelxl_version_number 2018/3
_shelx_space_group_comment
;
The symmetry employed for this shelxl refinement is uniquely defined
by the following loop, which should always be used as a source of
symmetry information in preference to the above space-group names.
They are only intended as comments.
;
_olex2_refinement_description
;
1. Fixed Uiso
 At 1.2 times of:
  All C(H) groups
 At 1.5 times of:
  All C(H,H,H) groups
2. Restrained distances
 C30-C28 \\sim C30A-C28 \\sim C29A-C28 \\sim C29-C28 \\sim C28-C27A \\sim
C28-C27
 with sigma of 0.02
 C30A-C29A \\sim C30A-C27A \\sim C29A-C27A
 with sigma of 0.02
 C16A-C15 \\sim C16-C15 \\sim C15-C14A \\sim C15-C14 \\sim C17A-C15 \\sim
C17-C15
 with sigma of 0.02
 C16A-C14A \\sim C17A-C14A \\sim C17A-C16A
 with sigma of 0.02
3. Rigid bond restraints
 C28, C30A, C27, C27A, C29, C29A, C30
 with sigma for 1-2 distances of 0.01 and sigma for 1-3 distances of 0.01
 C15, C16, C14A, C14, C17A, C17, C16A
 with sigma for 1-2 distances of 0.02 and sigma for 1-3 distances of 0.02
 C5, C1, C2, C3, C4, C2A, C3A, C4A
 with sigma for 1-2 distances of 0.02 and sigma for 1-3 distances of 0.02
4. Uiso/Uaniso restraints and constraints
C28 \\sim C30A \\sim C27 \\sim C27A \\sim C29 \\sim C29A \\sim C30: within 2A
with sigma of 0.01 and sigma for terminal atoms of 0.02 within 2A
C16 \\sim C16A \\sim C17 \\sim C17A \\sim C14 \\sim C14A \\sim C15: within 2A
with sigma of 0.02 and sigma for terminal atoms of 0.04 within 2A
C5 \\sim C1 \\sim C2 \\sim C3 \\sim C4 \\sim C2A \\sim C3A \\sim C4A: within 2A
with sigma of 0.02 and sigma for terminal atoms of 0.04 within 2A
5. Same fragment restrains
{C5, C1, C2A, C3A, C4A} sigma for 1-2: 0.02, 1-3: 0.04
as in
{C5, C1, C2, C3, C4}
6. Others
 Sof(C30A)=Sof(H30D)=Sof(H30E)=Sof(H30F)=Sof(C27A)=Sof(H27D)=Sof(H27E)=
 Sof(H27F)=Sof(C29A)=Sof(H29D)=Sof(H29E)=Sof(H29F)=1-FVAR(1)
 Sof(C27)=Sof(H27A)=Sof(H27B)=Sof(H27C)=Sof(C29)=Sof(H29A)=Sof(H29B)=Sof(H29C)=
 Sof(C30)=Sof(H30A)=Sof(H30B)=Sof(H30C)=FVAR(1)
 Sof(C16A)=Sof(H16D)=Sof(H16E)=Sof(H16F)=Sof(C17A)=Sof(H17D)=Sof(H17E)=
 Sof(H17F)=Sof(C14A)=Sof(H14D)=Sof(H14E)=Sof(H14F)=1-FVAR(2)
 Sof(C14)=Sof(H14A)=Sof(H14B)=Sof(H14C)=Sof(C16)=Sof(H16A)=Sof(H16B)=Sof(H16C)=
 Sof(C17)=Sof(H17A)=Sof(H17B)=Sof(H17C)=FVAR(2)
 Sof(C2A)=Sof(H2AA)=Sof(H2AB)=Sof(H2AC)=Sof(C3A)=Sof(H3AA)=Sof(H3AB)=Sof(H3AC)=
 Sof(C4A)=Sof(H4AA)=Sof(H4AB)=Sof(H4AC)=1-FVAR(3)
 Sof(C2)=Sof(H2A)=Sof(H2B)=Sof(H2C)=Sof(C3)=Sof(H3A)=Sof(H3B)=Sof(H3C)=Sof(C4)=
 Sof(H4A)=Sof(H4B)=Sof(H4C)=FVAR(3)
7.a Aromatic/amide H refined with riding coordinates:
 C44(H44), C46(H46), C6(H6), C8(H8), C10(H10), C11(H11), C45(H45), C12(H12),
 C13(H13), C19(H19), C22(H22), C23(H23), C24(H24), C25(H25), C34(H34), C35(H35),
  C36(H36), C38(H38), C39(H39), C40(H40), C41(H41)
7.b Idealised Me refined as rotating group:
 C2(H2A,H2B,H2C), C3(H3A,H3B,H3C), C4(H4A,H4B,H4C), C2A(H2AA,H2AB,H2AC),
 C3A(H3AA,H3AB,H3AC), C4A(H4AA,H4AB,H4AC), C14(H14A,H14B,H14C), C16(H16A,H16B,
 H16C), C17(H17A,H17B,H17C), C27(H27A,H27B,H27C), C29(H29A,H29B,H29C), C30(H30A,
 H30B,H30C), C30A(H30D,H30E,H30F), C27A(H27D,H27E,H27F), C29A(H29D,H29E,H29F),
 C16A(H16D,H16E,H16F), C17A(H17D,H17E,H17F), C14A(H14D,H14E,H14F)
;
_olex2_submission_special_instructions 'No special instructions were received'

loop_
_space_group_symop_operation_xyz
'x, y, z'
'-x, -y, -z'

loop_
_atom_site_label
_atom_site_type_symbol
_atom_site_fract_x
_atom_site_fract_y
_atom_site_fract_z
_atom_site_U_iso_or_equiv
_atom_site_adp_type
_atom_site_occupancy
_atom_site_site_symmetry_order
_atom_site_calc_flag
_atom_site_refinement_flags_posn
_atom_site_refinement_flags_adp
_atom_site_refinement_flags_occupancy
_atom_site_disorder_assembly
_atom_site_disorder_group
C43 C 0.5335(2) 0.4756(2) 0.52261(15) 0.0385(5) Uani 1 1 d . . . . .
C44 C 0.5856(3) 0.4411(3) 0.65187(17) 0.0519(6) Uani 1 1 d . . . . .
H44 H 0.582122 0.445093 0.713688 0.062 Uiso 1 1 calc R U . . .
C46 C 0.6502(3) 0.3794(3) 0.51237(18) 0.0575(7) Uani 1 1 d . . . . .
H46 H 0.694375 0.344562 0.478880 0.069 Uiso 1 1 calc R U . . .
C5 C 0.8339(2) 0.5295(3) 0.29313(18) 0.0515(6) Uani 1 1 d D U . . .
C1 C 0.9597(3) 0.5398(3) 0.3156(2) 0.0660(8) Uani 1 1 d D U . . .
C2 C 1.0129(6) 0.6262(7) 0.4111(4) 0.121(3) Uani 0.781(7) 1 d D U P A 1
H2A H 0.957074 0.597073 0.453075 0.181 Uiso 0.781(7) 1 calc R U P A 1
H2B H 1.027737 0.708277 0.412145 0.181 Uiso 0.781(7) 1 calc R U P A 1
H2C H 1.088073 0.628322 0.429100 0.181 Uiso 0.781(7) 1 calc R U P A 1
C3 C 1.0467(5) 0.5841(9) 0.2475(5) 0.130(3) Uani 0.781(7) 1 d D U P A 1
H3A H 1.071954 0.670565 0.255038 0.194 Uiso 0.781(7) 1 calc R U P A 1
H3B H 1.006444 0.536400 0.185904 0.194 Uiso 0.781(7) 1 calc R U P A 1
H3C H 1.116601 0.573394 0.258650 0.194 Uiso 0.781(7) 1 calc R U P A 1
C4 C 0.9431(5) 0.4125(6) 0.3162(6) 0.118(2) Uani 0.781(7) 1 d D U P A 1
H4A H 1.019213 0.420211 0.338717 0.177 Uiso 0.781(7) 1 calc R U P A 1
H4B H 0.915424 0.357019 0.254777 0.177 Uiso 0.781(7) 1 calc R U P A 1
H4C H 0.884147 0.379920 0.355362 0.177 Uiso 0.781(7) 1 calc R U P A 1
C2A C 0.9639(16) 0.499(3) 0.3963(16) 0.114(7) Uani 0.219(7) 1 d D U P A 2
H2AA H 1.045800 0.518034 0.415002 0.171 Uiso 0.219(7) 1 calc R U P A 2
H2AB H 0.911919 0.411289 0.381988 0.171 Uiso 0.219(7) 1 calc R U P A 2
H2AC H 0.936943 0.542047 0.445364 0.171 Uiso 0.219(7) 1 calc R U P A 2
C3A C 1.0577(12) 0.6782(13) 0.3323(18) 0.099(6) Uani 0.219(7) 1 d D U P A 2
H3AA H 1.050346 0.728423 0.388690 0.149 Uiso 0.219(7) 1 calc R U P A 2
H3AB H 1.045892 0.707212 0.282166 0.149 Uiso 0.219(7) 1 calc R U P A 2
H3AC H 1.137189 0.684045 0.336128 0.149 Uiso 0.219(7) 1 calc R U P A 2
C4A C 0.9784(19) 0.464(3) 0.2298(14) 0.128(8) Uani 0.219(7) 1 d D U P A 2
H4AA H 1.048524 0.454123 0.242344 0.192 Uiso 0.219(7) 1 calc R U P A 2
H4AB H 0.990593 0.505352 0.182904 0.192 Uiso 0.219(7) 1 calc R U P A 2
H4AC H 0.908157 0.383516 0.209108 0.192 Uiso 0.219(7) 1 calc R U P A 2
C6 C 0.8181(3) 0.5945(3) 0.2363(2) 0.0595(7) Uani 1 1 d . . . . .
H6 H 0.885408 0.642009 0.211884 0.071 Uiso 1 1 calc R U . . .
C7 C 0.7097(2) 0.5934(2) 0.21376(17) 0.0488(6) Uani 1 1 d . . . . .
C8 C 0.8106(4) 0.7838(3) 0.1567(3) 0.0873(11) Uani 1 1 d . . . . .
H8 H 0.882549 0.810556 0.194377 0.105 Uiso 1 1 calc R U . . .
C9 C 0.7078(3) 0.6758(3) 0.1581(2) 0.0588(7) Uani 1 1 d . . . . .
C10 C 0.6023(3) 0.6396(4) 0.1021(2) 0.0747(9) Uani 1 1 d . . . . .
H10 H 0.531986 0.568529 0.102755 0.090 Uiso 1 1 calc R U . . .
C11 C 0.6010(5) 0.7096(5) 0.0444(3) 0.1087(16) Uani 1 1 d . . . . .
H11 H 0.529661 0.684507 0.006652 0.130 Uiso 1 1 calc R U . . .
C45 C 0.6479(3) 0.3855(3) 0.60354(18) 0.0604(7) Uani 1 1 d . . . . .
H45 H 0.687497 0.352932 0.631781 0.072 Uiso 1 1 calc R U . . .
C12 C 0.7023(7) 0.8134(6) 0.0429(4) 0.129(2) Uani 1 1 d . . . . .
H12 H 0.701164 0.858697 0.003451 0.155 Uiso 1 1 calc R U . . .
C13 C 0.8056(6) 0.8513(4) 0.0993(4) 0.1185(19) Uani 1 1 d . . . . .
H13 H 0.874501 0.924067 0.099286 0.142 Uiso 1 1 calc R U . . .
C14 C 0.1917(8) 0.0076(6) 0.3892(5) 0.112(3) Uani 0.678(7) 1 d D U P B 1
H14A H 0.274399 0.022367 0.391181 0.168 Uiso 0.678(7) 1 calc R U P B 1
H14B H 0.148479 -0.041623 0.328633 0.168 Uiso 0.678(7) 1 calc R U P B 1
H14C H 0.153824 -0.035990 0.432973 0.168 Uiso 0.678(7) 1 calc R U P B 1
C15 C 0.1893(3) 0.1327(3) 0.4132(2) 0.0647(8) Uani 1 1 d D U . . .
C16 C 0.2564(7) 0.2049(7) 0.5107(4) 0.105(3) Uani 0.678(7) 1 d D U P B 1
H16A H 0.216246 0.158352 0.552312 0.157 Uiso 0.678(7) 1 calc R U P B 1
H16B H 0.256769 0.283909 0.528355 0.157 Uiso 0.678(7) 1 calc R U P B 1
H16C H 0.338543 0.217855 0.512812 0.157 Uiso 0.678(7) 1 calc R U P B 1
C17 C 0.0579(5) 0.1057(9) 0.4074(5) 0.112(3) Uani 0.678(7) 1 d D U P B 1
H17A H 0.017921 0.056236 0.447349 0.168 Uiso 0.678(7) 1 calc R U P B 1
H17B H 0.018315 0.061113 0.345229 0.168 Uiso 0.678(7) 1 calc R U P B 1
H17C H 0.054123 0.182609 0.425811 0.168 Uiso 0.678(7) 1 calc R U P B 1
C18 C 0.2611(2) 0.2016(2) 0.34568(18) 0.0508(6) Uani 1 1 d . . . . .
C19 C 0.2013(2) 0.2235(3) 0.2797(2) 0.0600(7) Uani 1 1 d . . . . .
H19 H 0.119563 0.201513 0.281675 0.072 Uiso 1 1 calc R U . . .
C20 C 0.2555(2) 0.2759(2) 0.21142(17) 0.0457(6) Uani 1 1 d . . . . .
C21 C 0.1805(2) 0.2938(3) 0.14444(18) 0.0502(6) Uani 1 1 d . . . . .
C22 C -0.0076(3) 0.2416(5) 0.0582(3) 0.1059(15) Uani 1 1 d . . . . .
H22 H -0.091210 0.191471 0.042917 0.127 Uiso 1 1 calc R U . . .
C23 C 0.0501(4) 0.3337(5) 0.0185(3) 0.0986(13) Uani 1 1 d . . . . .
H23 H 0.006460 0.346666 -0.023934 0.118 Uiso 1 1 calc R U . . .
C24 C 0.1712(4) 0.4065(3) 0.0407(2) 0.0760(9) Uani 1 1 d . . . . .
H24 H 0.210761 0.470461 0.014089 0.091 Uiso 1 1 calc R U . . .
C25 C 0.2373(3) 0.3870(3) 0.10279(18) 0.0564(7) Uani 1 1 d . . . . .
H25 H 0.321016 0.437274 0.116658 0.068 Uiso 1 1 calc R U . . .
C26 C 0.6139(2) 0.1247(2) 0.27390(17) 0.0477(6) Uani 1 1 d . . . . .
C27 C 0.5425(15) 0.0162(12) 0.3954(9) 0.105(3) Uani 0.468(11) 1 d D U P C 1
H27A H 0.561887 0.093379 0.440796 0.158 Uiso 0.468(11) 1 calc R U P C 1
H27B H 0.549342 -0.040061 0.424705 0.158 Uiso 0.468(11) 1 calc R U P C 1
H27C H 0.460900 -0.019755 0.365032 0.158 Uiso 0.468(11) 1 calc R U P C 1
C28 C 0.6314(3) 0.0405(3) 0.3241(2) 0.0658(8) Uani 1 1 d D U . . .
C29 C 0.5876(13) -0.0902(9) 0.2591(8) 0.094(3) Uani 0.468(11) 1 d D U P C 1
H29A H 0.506419 -0.121062 0.229834 0.141 Uiso 0.468(11) 1 calc R U P C 1
H29B H 0.588320 -0.144269 0.293461 0.141 Uiso 0.468(11) 1 calc R U P C 1
H29C H 0.640456 -0.087354 0.213208 0.141 Uiso 0.468(11) 1 calc R U P C 1
C30 C 0.7603(10) 0.1001(14) 0.3638(12) 0.129(4) Uani 0.468(11) 1 d D U P C 1
H30A H 0.810316 0.118393 0.316424 0.194 Uiso 0.468(11) 1 calc R U P C 1
H30B H 0.774500 0.044888 0.389843 0.194 Uiso 0.468(11) 1 calc R U P C 1
H30C H 0.779942 0.175945 0.410918 0.194 Uiso 0.468(11) 1 calc R U P C 1
C31 C 0.6232(2) 0.1847(2) 0.13046(15) 0.0411(5) Uani 1 1 d . . . . .
C32 C 0.6582(2) 0.1693(2) 0.03540(16) 0.0432(5) Uani 1 1 d . . . . .
C34 C 0.7006(3) 0.2690(3) -0.00026(19) 0.0585(7) Uani 1 1 d . . . . .
H34 H 0.704701 0.343828 0.033578 0.070 Uiso 1 1 calc R U . . .
C35 C 0.7374(3) 0.2577(3) -0.0868(2) 0.0753(9) Uani 1 1 d . . . . .
H35 H 0.767596 0.325811 -0.110085 0.090 Uiso 1 1 calc R U . . .
C36 C 0.7294(3) 0.1474(4) -0.1379(2) 0.0753(9) Uani 1 1 d . . . . .
H36 H 0.754198 0.140754 -0.195756 0.090 Uiso 1 1 calc R U . . .
C38 C 0.6506(2) 0.0575(3) -0.01764(18) 0.0515(6) Uani 1 1 d . . . . .
H38 H 0.621991 -0.010806 0.005354 0.062 Uiso 1 1 calc R U . . .
C39 C 0.6854(3) 0.0475(3) -0.1046(2) 0.0643(8) Uani 1 1 d . . . . .
H39 H 0.678625 -0.027890 -0.140188 0.077 Uiso 1 1 calc R U . . .
C40 C 0.6404(3) 0.1179(3) 0.18381(17) 0.0510(6) Uani 1 1 d . . . . .
H40 H 0.671844 0.064539 0.157970 0.061 Uiso 1 1 calc R U . . .
C41 C 0.0566(3) 0.2211(4) 0.1218(2) 0.0805(10) Uani 1 1 d . . . . .
H41 H 0.015580 0.158093 0.149020 0.097 Uiso 1 1 calc R U . . .
Dy1 Dy 0.54059(2) 0.35361(2) 0.29068(2) 0.03633(5) Uani 1 1 d . . . . .
N1 N 0.59046(18) 0.4223(2) 0.47032(13) 0.0438(5) Uani 1 1 d . . . . .
N2 N 0.52947(18) 0.49006(19) 0.61241(13) 0.0428(5) Uani 1 1 d . . . . .
O1 O 0.37295(16) 0.23384(17) 0.35316(12) 0.0529(4) Uani 1 1 d . . . . .
O2 O 0.36699(15) 0.31370(16) 0.20232(11) 0.0463(4) Uani 1 1 d . . . . .
O3 O 0.60811(16) 0.52377(16) 0.23389(12) 0.0490(4) Uani 1 1 d . . . . .
O4 O 0.74905(15) 0.46002(17) 0.32903(12) 0.0516(4) Uani 1 1 d . . . . .
O5 O 0.58067(16) 0.26057(16) 0.15514(11) 0.0459(4) Uani 1 1 d . . . . .
O6 O 0.57719(17) 0.19842(17) 0.31746(11) 0.0514(4) Uani 1 1 d . . . . .
C30A C 0.6323(13) 0.0861(11) 0.4266(5) 0.102(3) Uani 0.532(11) 1 d D U P C 2
H30D H 0.705857 0.162102 0.452763 0.153 Uiso 0.532(11) 1 calc R U P C 2
H30E H 0.627789 0.024306 0.454857 0.153 Uiso 0.532(11) 1 calc R U P C 2
H30F H 0.563652 0.100716 0.437281 0.153 Uiso 0.532(11) 1 calc R U P C 2
C27A C 0.5392(12) -0.0898(10) 0.2830(10) 0.133(5) Uani 0.532(11) 1 d D U P C 2
H27D H 0.461974 -0.101032 0.300985 0.200 Uiso 0.532(11) 1 calc R U P C 2
H27E H 0.562047 -0.143426 0.304074 0.200 Uiso 0.532(11) 1 calc R U P C 2
H27F H 0.533203 -0.109957 0.217221 0.200 Uiso 0.532(11) 1 calc R U P C 2
C29A C 0.7589(8) 0.0483(12) 0.3135(8) 0.103(3) Uani 0.532(11) 1 d D U P C 2
H29D H 0.760505 0.010377 0.250516 0.154 Uiso 0.532(11) 1 calc R U P C 2
H29E H 0.774551 0.005454 0.351870 0.154 Uiso 0.532(11) 1 calc R U P C 2
H29F H 0.820008 0.134012 0.331720 0.154 Uiso 0.532(11) 1 calc R U P C 2
C16A C 0.1446(15) 0.2184(12) 0.4734(9) 0.112(5) Uani 0.322(7) 1 d D U P B 2
H16D H 0.097869 0.179172 0.516404 0.168 Uiso 0.322(7) 1 calc R U P B 2
H16E H 0.094816 0.233854 0.435023 0.168 Uiso 0.322(7) 1 calc R U P B 2
H16F H 0.213177 0.295866 0.506210 0.168 Uiso 0.322(7) 1 calc R U P B 2
C17A C 0.0794(11) 0.0131(10) 0.3580(9) 0.101(5) Uani 0.322(7) 1 d D U P B 2
H17D H 0.105866 -0.035018 0.312763 0.152 Uiso 0.322(7) 1 calc R U P B 2
H17E H 0.025965 0.033128 0.327959 0.152 Uiso 0.322(7) 1 calc R U P B 2
H17F H 0.037102 -0.034267 0.398647 0.152 Uiso 0.322(7) 1 calc R U P B 2
C14A C 0.2691(11) 0.1091(16) 0.4695(11) 0.120(6) Uani 0.322(7) 1 d D U P B 2
H14D H 0.238205 0.100050 0.526270 0.180 Uiso 0.322(7) 1 calc R U P B 2
H14E H 0.349725 0.177831 0.482213 0.180 Uiso 0.322(7) 1 calc R U P B 2
H14F H 0.271030 0.034248 0.436434 0.180 Uiso 0.322(7) 1 calc R U P B 2

loop_
_atom_site_aniso_label
_atom_site_aniso_U_11
_atom_site_aniso_U_22
_atom_site_aniso_U_33
_atom_site_aniso_U_23
_atom_site_aniso_U_13
_atom_site_aniso_U_12
C43 0.0371(12) 0.0450(13) 0.0360(11) 0.0102(10) 0.0071(9) 0.0221(11)
C44 0.0650(17) 0.0655(17) 0.0365(12) 0.0149(12) 0.0052(12) 0.0400(15)
C46 0.0623(17) 0.081(2) 0.0475(14) 0.0102(14) 0.0057(13) 0.0537(16)
C5 0.0414(14) 0.0625(16) 0.0470(14) 0.0144(12) 0.0085(11) 0.0221(13)
C1 0.0404(15) 0.089(2) 0.0697(19) 0.0297(17) 0.0103(13) 0.0278(15)
C2 0.081(4) 0.155(6) 0.098(4) -0.008(4) -0.029(3) 0.055(4)
C3 0.063(4) 0.239(9) 0.132(5) 0.108(6) 0.051(4) 0.081(5)
C4 0.065(3) 0.117(5) 0.192(8) 0.046(5) 0.017(4) 0.059(3)
C2A 0.050(9) 0.180(17) 0.135(13) 0.084(12) -0.001(9) 0.054(11)
C3A 0.036(7) 0.104(10) 0.153(16) 0.040(10) -0.004(9) 0.027(7)
C4A 0.072(11) 0.173(16) 0.137(13) -0.012(13) 0.021(11) 0.087(11)
C6 0.0448(16) 0.0695(18) 0.0680(18) 0.0332(15) 0.0194(13) 0.0229(14)
C7 0.0571(16) 0.0466(14) 0.0463(14) 0.0151(11) 0.0156(12) 0.0264(13)
C8 0.122(3) 0.0534(19) 0.083(2) 0.0256(17) 0.037(2) 0.035(2)
C9 0.082(2) 0.0547(16) 0.0576(16) 0.0247(13) 0.0311(15) 0.0419(16)
C10 0.093(3) 0.101(3) 0.074(2) 0.0461(19) 0.0368(19) 0.072(2)
C11 0.169(5) 0.165(5) 0.087(3) 0.069(3) 0.055(3) 0.139(4)
C45 0.075(2) 0.081(2) 0.0477(15) 0.0146(14) 0.0024(14) 0.0572(18)
C12 0.257(8) 0.135(5) 0.109(4) 0.084(4) 0.109(5) 0.159(6)
C13 0.205(6) 0.064(2) 0.113(4) 0.050(3) 0.083(4) 0.071(3)
C14 0.156(7) 0.080(4) 0.118(5) 0.060(4) 0.065(5) 0.053(4)
C15 0.0565(17) 0.078(2) 0.0666(18) 0.0424(16) 0.0247(14) 0.0262(16)
C16 0.117(5) 0.100(5) 0.062(3) 0.038(3) 0.037(3) 0.013(4)
C17 0.078(4) 0.174(8) 0.123(6) 0.105(6) 0.057(4) 0.059(5)
C18 0.0475(16) 0.0535(15) 0.0540(15) 0.0233(12) 0.0169(12) 0.0216(13)
C19 0.0388(14) 0.080(2) 0.0704(18) 0.0405(16) 0.0181(13) 0.0261(14)
C20 0.0388(14) 0.0508(14) 0.0484(14) 0.0157(11) 0.0071(11) 0.0211(12)
C21 0.0433(14) 0.0601(16) 0.0490(14) 0.0152(12) 0.0066(11) 0.0262(13)
C22 0.052(2) 0.165(4) 0.102(3) 0.051(3) 0.000(2) 0.045(3)
C23 0.099(3) 0.161(4) 0.080(2) 0.050(3) 0.014(2) 0.091(3)
C24 0.106(3) 0.086(2) 0.0634(19) 0.0298(18) 0.0178(19) 0.064(2)
C25 0.0628(18) 0.0600(17) 0.0503(15) 0.0180(13) 0.0096(13) 0.0311(14)
C26 0.0553(16) 0.0555(15) 0.0463(13) 0.0200(12) 0.0119(12) 0.0348(13)
C27 0.181(8) 0.101(6) 0.089(6) 0.067(5) 0.071(6) 0.091(6)
C28 0.098(2) 0.0772(19) 0.0556(16) 0.0319(15) 0.0206(15) 0.0620(18)
C29 0.168(9) 0.073(5) 0.076(5) 0.043(4) 0.046(5) 0.076(5)
C30 0.131(6) 0.129(8) 0.143(9) 0.078(6) -0.026(6) 0.055(6)
C31 0.0402(13) 0.0472(13) 0.0367(12) 0.0093(10) 0.0083(10) 0.0228(11)
C32 0.0409(13) 0.0544(15) 0.0388(12) 0.0115(11) 0.0094(10) 0.0270(12)
C34 0.074(2) 0.0597(17) 0.0495(15) 0.0180(13) 0.0226(14) 0.0366(15)
C35 0.096(3) 0.083(2) 0.0585(18) 0.0333(17) 0.0364(17) 0.046(2)
C36 0.085(2) 0.101(3) 0.0429(15) 0.0156(17) 0.0250(15) 0.049(2)
C38 0.0502(15) 0.0553(16) 0.0489(14) 0.0088(12) 0.0103(12) 0.0280(13)
C39 0.0644(19) 0.0704(19) 0.0506(16) -0.0023(14) 0.0127(14) 0.0357(16)
C40 0.0653(17) 0.0633(16) 0.0451(14) 0.0171(12) 0.0165(12) 0.0466(15)
C41 0.0469(18) 0.105(3) 0.085(2) 0.041(2) 0.0029(16) 0.0250(18)
Dy1 0.03704(7) 0.04611(7) 0.03405(6) 0.01440(5) 0.01185(4) 0.02479(5)
N1 0.0442(11) 0.0594(13) 0.0381(10) 0.0112(9) 0.0093(9) 0.0343(10)
N2 0.0482(12) 0.0525(12) 0.0339(10) 0.0123(9) 0.0075(8) 0.0289(10)
O1 0.0435(10) 0.0674(12) 0.0581(11) 0.0332(9) 0.0161(8) 0.0265(9)
O2 0.0379(9) 0.0624(11) 0.0408(9) 0.0183(8) 0.0080(7) 0.0236(8)
O3 0.0483(10) 0.0539(10) 0.0562(10) 0.0263(9) 0.0171(8) 0.0281(9)
O4 0.0371(9) 0.0710(12) 0.0518(10) 0.0264(9) 0.0106(8) 0.0251(9)
O5 0.0588(11) 0.0565(10) 0.0383(8) 0.0167(8) 0.0164(8) 0.0387(9)
O6 0.0726(12) 0.0618(11) 0.0427(9) 0.0234(8) 0.0222(9) 0.0462(10)
C30A 0.182(8) 0.120(6) 0.066(4) 0.054(4) 0.036(5) 0.109(6)
C27A 0.165(8) 0.091(5) 0.130(8) 0.066(5) -0.012(7) 0.032(6)
C29A 0.122(5) 0.148(8) 0.102(6) 0.059(6) 0.022(5) 0.105(5)
C16A 0.145(13) 0.111(9) 0.086(8) 0.047(7) 0.073(9) 0.054(8)
C17A 0.094(9) 0.073(7) 0.116(9) 0.053(6) 0.037(7) 0.009(7)
C14A 0.093(9) 0.164(13) 0.128(12) 0.117(11) 0.027(8) 0.040(9)

loop_
_atom_type_symbol
_atom_type_description
_atom_type_scat_dispersion_real
_atom_type_scat_dispersion_imag
_atom_type_scat_source
C C 0.0033 0.0016 'International Tables Vol C Tables 4.2.6.8 and 6.1.1.4'
H H 0.0000 0.0000 'International Tables Vol C Tables 4.2.6.8 and 6.1.1.4'
Dy Dy -0.1892 4.4098 'International Tables Vol C Tables 4.2.6.8 and 6.1.1.4'
N N 0.0061 0.0033 'International Tables Vol C Tables 4.2.6.8 and 6.1.1.4'
O O 0.0106 0.0060 'International Tables Vol C Tables 4.2.6.8 and 6.1.1.4'

loop_
_geom_angle_atom_site_label_1
_geom_angle_atom_site_label_2
_geom_angle_atom_site_label_3
_geom_angle
_geom_angle_site_symmetry_1
_geom_angle_site_symmetry_3
_geom_angle_publ_flag
N1 C43 C43 117.3(2) . 2_666 ?
N1 C43 N2 126.6(2) . . ?
N2 C43 C43 116.1(2) . 2_666 ?
C45 C44 H44 119.1 . . ?
N2 C44 H44 119.1 . . ?
N2 C44 C45 121.7(2) . . ?
C45 C46 H46 119.2 . . ?
N1 C46 H46 119.2 . . ?
N1 C46 C45 121.6(2) . . ?
C6 C5 C1 120.6(2) . . ?
O4 C5 C1 115.9(2) . . ?
O4 C5 C6 123.5(2) . . ?
C5 C1 C3A 108.3(6) . . ?
C2 C1 C5 107.7(3) . . ?
C2 C1 C3 110.5(5) . . ?
C2 C1 C4 107.7(5) . . ?
C3 C1 C5 114.1(3) . . ?
C4 C1 C5 108.8(3) . . ?
C4 C1 C3 107.9(5) . . ?
C2A C1 C5 110.4(7) . . ?
C2A C1 C3A 110.5(13) . . ?
C2A C1 C4A 114.4(15) . . ?
C4A C1 C5 105.2(8) . . ?
C4A C1 C3A 107.7(13) . . ?
C1 C2 H2A 109.5 . . ?
C1 C2 H2B 109.5 . . ?
C1 C2 H2C 109.5 . . ?
H2A C2 H2B 109.5 . . ?
H2A C2 H2C 109.5 . . ?
H2B C2 H2C 109.5 . . ?
C1 C3 H3A 109.5 . . ?
C1 C3 H3B 109.5 . . ?
C1 C3 H3C 109.5 . . ?
H3A C3 H3B 109.5 . . ?
H3A C3 H3C 109.5 . . ?
H3B C3 H3C 109.5 . . ?
C1 C4 H4A 109.5 . . ?
C1 C4 H4B 109.5 . . ?
C1 C4 H4C 109.5 . . ?
H4A C4 H4B 109.5 . . ?
H4A C4 H4C 109.5 . . ?
H4B C4 H4C 109.5 . . ?
C1 C2A H2AA 109.5 . . ?
C1 C2A H2AB 109.5 . . ?
C1 C2A H2AC 109.5 . . ?
H2AA C2A H2AB 109.5 . . ?
H2AA C2A H2AC 109.5 . . ?
H2AB C2A H2AC 109.5 . . ?
C1 C3A H3AA 109.5 . . ?
C1 C3A H3AB 109.5 . . ?
C1 C3A H3AC 109.5 . . ?
H3AA C3A H3AB 109.5 . . ?
H3AA C3A H3AC 109.5 . . ?
H3AB C3A H3AC 109.5 . . ?
C1 C4A H4AA 109.5 . . ?
C1 C4A H4AB 109.5 . . ?
C1 C4A H4AC 109.5 . . ?
H4AA C4A H4AB 109.5 . . ?
H4AA C4A H4AC 109.5 . . ?
H4AB C4A H4AC 109.5 . . ?
C5 C6 H6 117.6 . . ?
C7 C6 C5 124.9(2) . . ?
C7 C6 H6 117.6 . . ?
C6 C7 C9 119.3(2) . . ?
O3 C7 C6 124.8(2) . . ?
O3 C7 C9 115.9(2) . . ?
C9 C8 H8 120.1 . . ?
C13 C8 H8 120.1 . . ?
C13 C8 C9 119.8(5) . . ?
C8 C9 C7 122.4(3) . . ?
C10 C9 C7 119.1(3) . . ?
C10 C9 C8 118.5(3) . . ?
C9 C10 H10 119.9 . . ?
C9 C10 C11 120.1(4) . . ?
C11 C10 H10 119.9 . . ?
C10 C11 H11 119.7 . . ?
C12 C11 C10 120.7(5) . . ?
C12 C11 H11 119.7 . . ?
C44 C45 H45 121.0 . . ?
C46 C45 C44 118.0(2) . . ?
C46 C45 H45 121.0 . . ?
C11 C12 H12 120.2 . . ?
C11 C12 C13 119.7(4) . . ?
C13 C12 H12 120.2 . . ?
C8 C13 H13 119.4 . . ?
C12 C13 C8 121.3(5) . . ?
C12 C13 H13 119.4 . . ?
H14A C14 H14B 109.5 . . ?
H14A C14 H14C 109.5 . . ?
H14B C14 H14C 109.5 . . ?
C15 C14 H14A 109.5 . . ?
C15 C14 H14B 109.5 . . ?
C15 C14 H14C 109.5 . . ?
C14 C15 C18 106.3(3) . . ?
C16 C15 C14 106.9(5) . . ?
C16 C15 C18 109.2(3) . . ?
C17 C15 C14 108.0(5) . . ?
C17 C15 C16 111.4(5) . . ?
C17 C15 C18 114.7(3) . . ?
C16A C15 C18 105.9(5) . . ?
C17A C15 C18 108.4(5) . . ?
C17A C15 C16A 108.7(7) . . ?
C14A C15 C18 109.9(5) . . ?
C14A C15 C16A 111.2(8) . . ?
C14A C15 C17A 112.4(7) . . ?
C15 C16 H16A 109.5 . . ?
C15 C16 H16B 109.5 . . ?
C15 C16 H16C 109.5 . . ?
H16A C16 H16B 109.5 . . ?
H16A C16 H16C 109.5 . . ?
H16B C16 H16C 109.5 . . ?
C15 C17 H17A 109.5 . . ?
C15 C17 H17B 109.5 . . ?
C15 C17 H17C 109.5 . . ?
H17A C17 H17B 109.5 . . ?
H17A C17 H17C 109.5 . . ?
H17B C17 H17C 109.5 . . ?
C19 C18 C15 120.0(2) . . ?
O1 C18 C15 116.5(2) . . ?
O1 C18 C19 123.5(2) . . ?
C18 C19 H19 117.8 . . ?
C20 C19 C18 124.4(2) . . ?
C20 C19 H19 117.8 . . ?
C19 C20 C21 119.0(2) . . ?
O2 C20 C19 124.5(2) . . ?
O2 C20 C21 116.4(2) . . ?
C25 C21 C20 119.2(2) . . ?
C41 C21 C20 123.0(3) . . ?
C41 C21 C25 117.8(3) . . ?
C23 C22 H22 119.6 . . ?
C23 C22 C41 120.8(4) . . ?
C41 C22 H22 119.6 . . ?
C22 C23 H23 120.2 . . ?
C24 C23 C22 119.6(3) . . ?
C24 C23 H23 120.2 . . ?
C23 C24 H24 119.7 . . ?
C23 C24 C25 120.7(3) . . ?
C25 C24 H24 119.7 . . ?
C21 C25 C24 120.8(3) . . ?
C21 C25 H25 119.6 . . ?
C24 C25 H25 119.6 . . ?
C40 C26 C28 119.5(2) . . ?
O6 C26 C28 117.3(2) . . ?
O6 C26 C40 123.1(2) . . ?
H27A C27 H27B 109.5 . . ?
H27A C27 H27C 109.5 . . ?
H27B C27 H27C 109.5 . . ?
C28 C27 H27A 109.5 . . ?
C28 C27 H27B 109.5 . . ?
C28 C27 H27C 109.5 . . ?
C26 C28 C27 108.7(5) . . ?
C26 C28 C29A 109.5(5) . . ?
C29 C28 C26 110.7(6) . . ?
C29 C28 C27 102.0(6) . . ?
C30 C28 C26 108.4(5) . . ?
C30 C28 C27 114.1(7) . . ?
C30 C28 C29 112.8(9) . . ?
C30A C28 C26 111.0(4) . . ?
C30A C28 C29A 105.4(5) . . ?
C27A C28 C26 110.2(6) . . ?
C27A C28 C30A 112.8(6) . . ?
C27A C28 C29A 107.9(6) . . ?
C28 C29 H29A 109.5 . . ?
C28 C29 H29B 109.5 . . ?
C28 C29 H29C 109.5 . . ?
H29A C29 H29B 109.5 . . ?
H29A C29 H29C 109.5 . . ?
H29B C29 H29C 109.5 . . ?
C28 C30 H30A 109.5 . . ?
C28 C30 H30B 109.5 . . ?
C28 C30 H30C 109.5 . . ?
H30A C30 H30B 109.5 . . ?
H30A C30 H30C 109.5 . . ?
H30B C30 H30C 109.5 . . ?
C40 C31 C32 118.6(2) . . ?
O5 C31 C32 115.9(2) . . ?
O5 C31 C40 125.5(2) . . ?
C34 C32 C31 119.2(2) . . ?
C34 C32 C38 118.7(2) . . ?
C38 C32 C31 122.1(2) . . ?
C32 C34 H34 120.0 . . ?
C32 C34 C35 120.1(3) . . ?
C35 C34 H34 120.0 . . ?
C34 C35 H35 119.8 . . ?
C36 C35 C34 120.5(3) . . ?
C36 C35 H35 119.8 . . ?
C35 C36 H36 119.9 . . ?
C39 C36 C35 120.2(3) . . ?
C39 C36 H36 119.9 . . ?
C32 C38 H38 119.8 . . ?
C39 C38 C32 120.3(3) . . ?
C39 C38 H38 119.8 . . ?
C36 C39 C38 120.2(3) . . ?
C36 C39 H39 119.9 . . ?
C38 C39 H39 119.9 . . ?
C26 C40 H40 117.6 . . ?
C31 C40 C26 124.7(2) . . ?
C31 C40 H40 117.6 . . ?
C21 C41 C22 120.2(3) . . ?
C21 C41 H41 119.9 . . ?
C22 C41 H41 119.9 . . ?
N1 Dy1 N2 61.46(6) . 2_666 ?
O1 Dy1 N1 69.84(6) . . ?
O1 Dy1 N2 74.45(7) . 2_666 ?
O2 Dy1 N1 128.20(6) . . ?
O2 Dy1 N2 75.43(6) . 2_666 ?
O2 Dy1 O1 72.14(6) . . ?
O2 Dy1 O6 123.41(7) . . ?
O3 Dy1 N1 111.46(6) . . ?
O3 Dy1 N2 71.62(6) . 2_666 ?
O3 Dy1 O1 138.96(6) . . ?
O3 Dy1 O2 77.50(6) . . ?
O3 Dy1 O6 146.74(6) . . ?
O4 Dy1 N1 72.18(6) . . ?
O4 Dy1 N2 103.19(7) . 2_666 ?
O4 Dy1 O1 137.53(6) . . ?
O4 Dy1 O2 149.62(6) . . ?
O4 Dy1 O3 73.47(6) . . ?
O4 Dy1 O6 79.61(7) . . ?
O5 Dy1 N1 145.62(6) . . ?
O5 Dy1 N2 151.03(6) . 2_666 ?
O5 Dy1 O1 118.64(7) . . ?
O5 Dy1 O2 84.11(6) . . ?
O5 Dy1 O3 84.20(6) . . ?
O5 Dy1 O4 84.27(6) . . ?
O5 Dy1 O6 73.89(6) . . ?
O6 Dy1 N1 77.42(6) . . ?
O6 Dy1 N2 134.74(6) . 2_666 ?
O6 Dy1 O1 74.27(6) . . ?
C43 N1 C46 116.3(2) . . ?
C43 N1 Dy1 120.61(15) . . ?
C46 N1 Dy1 121.17(16) . . ?
C43 N2 C44 115.7(2) . . ?
C43 N2 Dy1 120.63(15) . 2_666 ?
C44 N2 Dy1 122.25(15) . 2_666 ?
C18 O1 Dy1 136.96(16) . . ?
C20 O2 Dy1 136.13(15) . . ?
C7 O3 Dy1 133.44(16) . . ?
C5 O4 Dy1 133.29(16) . . ?
C31 O5 Dy1 135.22(15) . . ?
C26 O6 Dy1 136.34(15) . . ?
C28 C30A H30D 109.5 . . ?
C28 C30A H30E 109.5 . . ?
C28 C30A H30F 109.5 . . ?
H30D C30A H30E 109.5 . . ?
H30D C30A H30F 109.5 . . ?
H30E C30A H30F 109.5 . . ?
C28 C27A H27D 109.5 . . ?
C28 C27A H27E 109.5 . . ?
C28 C27A H27F 109.5 . . ?
H27D C27A H27E 109.5 . . ?
H27D C27A H27F 109.5 . . ?
H27E C27A H27F 109.5 . . ?
C28 C29A H29D 109.5 . . ?
C28 C29A H29E 109.5 . . ?
C28 C29A H29F 109.5 . . ?
H29D C29A H29E 109.5 . . ?
H29D C29A H29F 109.5 . . ?
H29E C29A H29F 109.5 . . ?
C15 C16A H16D 109.5 . . ?
C15 C16A H16E 109.5 . . ?
C15 C16A H16F 109.5 . . ?
H16D C16A H16E 109.5 . . ?
H16D C16A H16F 109.5 . . ?
H16E C16A H16F 109.5 . . ?
C15 C17A H17D 109.5 . . ?
C15 C17A H17E 109.5 . . ?
C15 C17A H17F 109.5 . . ?
H17D C17A H17E 109.5 . . ?
H17D C17A H17F 109.5 . . ?
H17E C17A H17F 109.5 . . ?
C15 C14A H14D 109.5 . . ?
C15 C14A H14E 109.5 . . ?
C15 C14A H14F 109.5 . . ?
H14D C14A H14E 109.5 . . ?
H14D C14A H14F 109.5 . . ?
H14E C14A H14F 109.5 . . ?

loop_
_geom_bond_atom_site_label_1
_geom_bond_atom_site_label_2
_geom_bond_distance
_geom_bond_site_symmetry_2
_geom_bond_publ_flag
C43 C43 1.487(4) 2_666 ?
C43 N1 1.325(3) . ?
C43 N2 1.334(3) . ?
C44 H44 0.9300 . ?
C44 C45 1.368(4) . ?
C44 N2 1.341(3) . ?
C46 H46 0.9300 . ?
C46 C45 1.368(4) . ?
C46 N1 1.336(3) . ?
C5 C1 1.542(4) . ?
C5 C6 1.397(4) . ?
C5 O4 1.263(3) . ?
C1 C2 1.502(6) . ?
C1 C3 1.525(6) . ?
C1 C4 1.522(6) . ?
C1 C2A 1.450(13) . ?
C1 C3A 1.561(13) . ?
C1 C4A 1.497(14) . ?
C2 H2A 0.9600 . ?
C2 H2B 0.9600 . ?
C2 H2C 0.9600 . ?
C3 H3A 0.9600 . ?
C3 H3B 0.9600 . ?
C3 H3C 0.9600 . ?
C4 H4A 0.9600 . ?
C4 H4B 0.9600 . ?
C4 H4C 0.9600 . ?
C2A H2AA 0.9600 . ?
C2A H2AB 0.9600 . ?
C2A H2AC 0.9600 . ?
C3A H3AA 0.9600 . ?
C3A H3AB 0.9600 . ?
C3A H3AC 0.9600 . ?
C4A H4AA 0.9600 . ?
C4A H4AB 0.9600 . ?
C4A H4AC 0.9600 . ?
C6 H6 0.9300 . ?
C6 C7 1.385(4) . ?
C7 C9 1.502(4) . ?
C7 O3 1.267(3) . ?
C8 H8 0.9300 . ?
C8 C9 1.389(4) . ?
C8 C13 1.382(6) . ?
C9 C10 1.379(5) . ?
C10 H10 0.9300 . ?
C10 C11 1.395(5) . ?
C11 H11 0.9300 . ?
C11 C12 1.352(8) . ?
C45 H45 0.9300 . ?
C12 H12 0.9300 . ?
C12 C13 1.355(8) . ?
C13 H13 0.9300 . ?
C14 H14A 0.9600 . ?
C14 H14B 0.9600 . ?
C14 H14C 0.9600 . ?
C14 C15 1.537(6) . ?
C15 C16 1.525(6) . ?
C15 C17 1.512(6) . ?
C15 C18 1.540(4) . ?
C15 C16A 1.537(10) . ?
C15 C17A 1.523(10) . ?
C15 C14A 1.479(10) . ?
C16 H16A 0.9600 . ?
C16 H16B 0.9600 . ?
C16 H16C 0.9600 . ?
C17 H17A 0.9600 . ?
C17 H17B 0.9600 . ?
C17 H17C 0.9600 . ?
C18 C19 1.396(4) . ?
C18 O1 1.259(3) . ?
C19 H19 0.9300 . ?
C19 C20 1.387(4) . ?
C20 C21 1.500(3) . ?
C20 O2 1.272(3) . ?
C21 C25 1.382(4) . ?
C21 C41 1.377(4) . ?
C22 H22 0.9300 . ?
C22 C23 1.355(6) . ?
C22 C41 1.392(5) . ?
C23 H23 0.9300 . ?
C23 C24 1.347(5) . ?
C24 H24 0.9300 . ?
C24 C25 1.384(4) . ?
C25 H25 0.9300 . ?
C26 C28 1.539(4) . ?
C26 C40 1.401(3) . ?
C26 O6 1.259(3) . ?
C27 H27A 0.9600 . ?
C27 H27B 0.9600 . ?
C27 H27C 0.9600 . ?
C27 C28 1.542(8) . ?
C28 C29 1.526(9) . ?
C28 C30 1.473(10) . ?
C28 C30A 1.515(7) . ?
C28 C27A 1.471(9) . ?
C28 C29A 1.559(8) . ?
C29 H29A 0.9600 . ?
C29 H29B 0.9600 . ?
C29 H29C 0.9600 . ?
C30 H30A 0.9600 . ?
C30 H30B 0.9600 . ?
C30 H30C 0.9600 . ?
C31 C32 1.502(3) . ?
C31 C40 1.385(3) . ?
C31 O5 1.270(3) . ?
C32 C34 1.377(4) . ?
C32 C38 1.393(4) . ?
C34 H34 0.9300 . ?
C34 C35 1.390(4) . ?
C35 H35 0.9300 . ?
C35 C36 1.366(5) . ?
C36 H36 0.9300 . ?
C36 C39 1.358(5) . ?
C38 H38 0.9300 . ?
C38 C39 1.387(4) . ?
C39 H39 0.9300 . ?
C40 H40 0.9300 . ?
C41 H41 0.9300 . ?
Dy1 N1 2.6199(19) . ?
Dy1 N2 2.628(2) 2_666 ?
Dy1 O1 2.3353(17) . ?
Dy1 O2 2.3155(16) . ?
Dy1 O3 2.3149(17) . ?
Dy1 O4 2.3060(17) . ?
Dy1 O5 2.2764(15) . ?
Dy1 O6 2.3225(17) . ?
C30A H30D 0.9600 . ?
C30A H30E 0.9600 . ?
C30A H30F 0.9600 . ?
C27A H27D 0.9600 . ?
C27A H27E 0.9600 . ?
C27A H27F 0.9600 . ?
C29A H29D 0.9600 . ?
C29A H29E 0.9600 . ?
C29A H29F 0.9600 . ?
C16A H16D 0.9600 . ?
C16A H16E 0.9600 . ?
C16A H16F 0.9600 . ?
C17A H17D 0.9600 . ?
C17A H17E 0.9600 . ?
C17A H17F 0.9600 . ?
C14A H14D 0.9600 . ?
C14A H14E 0.9600 . ?
C14A H14F 0.9600 . ?

loop_
_geom_torsion_atom_site_label_1
_geom_torsion_atom_site_label_2
_geom_torsion_atom_site_label_3
_geom_torsion_atom_site_label_4
_geom_torsion
_geom_torsion_site_symmetry_1
_geom_torsion_site_symmetry_2
_geom_torsion_site_symmetry_3
_geom_torsion_site_symmetry_4
_geom_torsion_publ_flag
C43 C43 N1 C46 179.9(3) 2_666 . . . ?
C43 C43 N1 Dy1 -15.6(4) 2_666 . . . ?
C43 C43 N2 C44 177.2(3) 2_666 . . . ?
C43 C43 N2 Dy1 -15.9(3) 2_666 . . 2_666 ?
C5 C6 C7 C9 175.1(3) . . . . ?
C5 C6 C7 O3 -7.5(5) . . . . ?
C1 C5 C6 C7 -178.5(3) . . . . ?
C1 C5 O4 Dy1 -156.25(19) . . . . ?
C6 C5 C1 C2 102.5(5) . . . . ?
C6 C5 C1 C3 -20.5(6) . . . . ?
C6 C5 C1 C4 -141.1(4) . . . . ?
C6 C5 C1 C2A 161.7(14) . . . . ?
C6 C5 C1 C3A 40.5(11) . . . . ?
C6 C5 C1 C4A -74.5(14) . . . . ?
C6 C5 O4 Dy1 23.8(4) . . . . ?
C6 C7 C9 C8 -24.7(4) . . . . ?
C6 C7 C9 C10 151.4(3) . . . . ?
C6 C7 O3 Dy1 -11.2(4) . . . . ?
C7 C9 C10 C11 -175.0(3) . . . . ?
C8 C9 C10 C11 1.2(5) . . . . ?
C9 C7 O3 Dy1 166.26(17) . . . . ?
C9 C8 C13 C12 -0.8(6) . . . . ?
C9 C10 C11 C12 -0.3(6) . . . . ?
C10 C11 C12 C13 -1.3(7) . . . . ?
C11 C12 C13 C8 1.8(7) . . . . ?
C45 C44 N2 C43 3.1(4) . . . . ?
C45 C44 N2 Dy1 -163.6(2) . . . 2_666 ?
C45 C46 N1 C43 2.8(4) . . . . ?
C45 C46 N1 Dy1 -161.6(2) . . . . ?
C13 C8 C9 C7 175.4(3) . . . . ?
C13 C8 C9 C10 -0.7(5) . . . . ?
C14 C15 C18 C19 113.2(5) . . . . ?
C14 C15 C18 O1 -65.8(5) . . . . ?
C15 C18 C19 C20 -174.7(3) . . . . ?
C15 C18 O1 Dy1 -172.37(19) . . . . ?
C16 C15 C18 C19 -131.8(5) . . . . ?
C16 C15 C18 O1 49.2(5) . . . . ?
C17 C15 C18 C19 -6.1(6) . . . . ?
C17 C15 C18 O1 174.9(5) . . . . ?
C18 C19 C20 C21 179.7(3) . . . . ?
C18 C19 C20 O2 -2.2(5) . . . . ?
C19 C18 O1 Dy1 8.7(5) . . . . ?
C19 C20 C21 C25 153.5(3) . . . . ?
C19 C20 C21 C41 -26.7(4) . . . . ?
C19 C20 O2 Dy1 -12.7(4) . . . . ?
C20 C21 C25 C24 -179.9(3) . . . . ?
C20 C21 C41 C22 -179.3(3) . . . . ?
C21 C20 O2 Dy1 165.33(17) . . . . ?
C22 C23 C24 C25 0.9(6) . . . . ?
C23 C22 C41 C21 -0.7(7) . . . . ?
C23 C24 C25 C21 -1.0(5) . . . . ?
C25 C21 C41 C22 0.6(5) . . . . ?
C28 C26 C40 C31 177.0(3) . . . . ?
C28 C26 O6 Dy1 176.35(19) . . . . ?
C31 C32 C34 C35 177.8(3) . . . . ?
C31 C32 C38 C39 -179.0(2) . . . . ?
C32 C31 C40 C26 178.9(3) . . . . ?
C32 C31 O5 Dy1 -167.52(16) . . . . ?
C32 C34 C35 C36 1.4(5) . . . . ?
C32 C38 C39 C36 1.3(5) . . . . ?
C34 C32 C38 C39 0.1(4) . . . . ?
C34 C35 C36 C39 0.0(6) . . . . ?
C35 C36 C39 C38 -1.3(5) . . . . ?
C38 C32 C34 C35 -1.4(4) . . . . ?
C40 C26 C28 C27 -152.3(7) . . . . ?
C40 C26 C28 C29 -41.1(7) . . . . ?
C40 C26 C28 C30 83.1(9) . . . . ?
C40 C26 C28 C30A 164.2(7) . . . . ?
C40 C26 C28 C27A -70.2(8) . . . . ?
C40 C26 C28 C29A 48.3(6) . . . . ?
C40 C26 O6 Dy1 -2.8(4) . . . . ?
C40 C31 C32 C34 -147.5(3) . . . . ?
C40 C31 C32 C38 31.6(4) . . . . ?
C40 C31 O5 Dy1 11.8(4) . . . . ?
C41 C21 C25 C24 0.3(4) . . . . ?
C41 C22 C23 C24 -0.1(7) . . . . ?
N1 C43 N2 C44 -2.6(4) . . . . ?
N1 C43 N2 Dy1 164.34(19) . . . 2_666 ?
N1 C46 C45 C44 -2.2(5) . . . . ?
N2 C43 N1 C46 -0.3(4) . . . . ?
N2 C43 N1 Dy1 164.16(19) . . . . ?
N2 C44 C45 C46 -0.9(5) . . . . ?
O1 C18 C19 C20 4.2(5) . . . . ?
O2 C20 C21 C25 -24.7(4) . . . . ?
O2 C20 C21 C41 155.1(3) . . . . ?
O3 C7 C9 C8 157.7(3) . . . . ?
O3 C7 C9 C10 -26.2(4) . . . . ?
O4 C5 C1 C2 -77.4(5) . . . . ?
O4 C5 C1 C3 159.6(5) . . . . ?
O4 C5 C1 C4 39.0(5) . . . . ?
O4 C5 C1 C2A -18.2(14) . . . . ?
O4 C5 C1 C3A -139.4(11) . . . . ?
O4 C5 C1 C4A 105.6(14) . . . . ?
O4 C5 C6 C7 1.4(5) . . . . ?
O5 C31 C32 C34 31.9(3) . . . . ?
O5 C31 C32 C38 -149.0(2) . . . . ?
O5 C31 C40 C26 -0.4(4) . . . . ?
O6 C26 C28 C27 28.5(8) . . . . ?
O6 C26 C28 C29 139.8(6) . . . . ?
O6 C26 C28 C30 -96.1(9) . . . . ?
O6 C26 C28 C30A -15.0(7) . . . . ?
O6 C26 C28 C27A 110.6(7) . . . . ?
O6 C26 C28 C29A -130.9(6) . . . . ?
O6 C26 C40 C31 -3.9(5) . . . . ?
C16A C15 C18 C19 -65.6(8) . . . . ?
C16A C15 C18 O1 115.4(7) . . . . ?
C17A C15 C18 C19 50.9(7) . . . . ?
C17A C15 C18 O1 -128.1(7) . . . . ?
C14A C15 C18 C19 174.1(8) . . . . ?
C14A C15 C18 O1 -4.9(9) . . . . ?
